data_2212120
loop_
_publ_author_name
'Zhao, Gan-Qing'
'Xie, Ji-Min'
'Shao, Min'
'Sun, Lu'
'Song, Yuan-Zhi'

_publ_section_title
(1<i>H</i>-Imidazole-\k<i>N</i>^3^)[<i>N</i>-(2-oxidobenzyl)-<small>L</small>-leucinato-\k^3^<i>O</i>,<i>N</i>,<i>O</i>']copper(II)
_journal_coeditor_code CV2169
_journal_issue 2
_journal_name_full 'Acta Crystallographica Section E'
_journal_page_first m532
_journal_page_last m534
_journal_paper_doi 10.1107/S1600536807001456
_journal_volume 63
_journal_year 2007
_chemical_formula_iupac '[Cu (C13 H17 N O3) (C3 H4 N2)]'
_chemical_formula_moiety 'C16 H21 Cu N3 O3'
_chemical_formula_sum 'C16 H21 Cu N3 O3'
_chemical_formula_weight 366.90
_chemical_name_systematic
;
(1H-Imidazole-\kN^3^)[N-(2-oxidobenzyl)-L-leucinato-\k^3^O,N,O']copper(II)
;
_space_group_IT_number 19
_symmetry_cell_setting orthorhombic
_symmetry_space_group_name_Hall 'P 2ac 2ab'
_symmetry_space_group_name_H-M 'P 21 21 21'
_atom_sites_solution_hydrogens geom
_atom_sites_solution_primary direct
_atom_sites_solution_secondary difmap
_cell_angle_alpha 90.00
_cell_angle_beta 90.00
_cell_angle_gamma 90.00
_cell_formula_units_Z 4
_cell_length_a 7.1094(9)
_cell_length_b 12.0945(15)
_cell_length_c 19.731(3)
_cell_measurement_reflns_used 2329
_cell_measurement_temperature 273(2)
_cell_measurement_theta_max 20.683
_cell_measurement_theta_min 2.661
_cell_volume 1696.6(4)
_computing_cell_refinement 'SAINT (Bruker, 2000)'
_computing_data_collection 'APEX2 (Bruker, 2000)'
_computing_data_reduction SAINT
_computing_molecular_graphics 'SHELXTL (Sheldrick, 2000)'
_computing_publication_material SHELXTL
_computing_structure_refinement 'SHELXL97 (Sheldrick, 1997)'
_computing_structure_solution 'SHELXS97 (Sheldrick, 1997)'
_diffrn_ambient_temperature 273(2)
_diffrn_measured_fraction_theta_full 0.999
_diffrn_measured_fraction_theta_max 0.999
_diffrn_measurement_device_type 'Bruker SMART CCD area-detector'
_diffrn_measurement_method \w
_diffrn_radiation_monochromator graphite
_diffrn_radiation_source 'fine-focus sealed tube'
_diffrn_radiation_type MoK\a
_diffrn_radiation_wavelength 0.71073
_diffrn_reflns_av_R_equivalents 0.0422
_diffrn_reflns_av_sigmaI/netI 0.0536
_diffrn_reflns_limit_h_max 7
_diffrn_reflns_limit_h_min -8
_diffrn_reflns_limit_k_max 13
_diffrn_reflns_limit_k_min -14
_diffrn_reflns_limit_l_max 23
_diffrn_reflns_limit_l_min -23
_diffrn_reflns_number 8853
_diffrn_reflns_theta_full 25.00
_diffrn_reflns_theta_max 25.00
_diffrn_reflns_theta_min 2.06
_exptl_absorpt_coefficient_mu 1.305
_exptl_absorpt_correction_T_max 0.8806
_exptl_absorpt_correction_T_min 0.6956
_exptl_absorpt_correction_type multi-scan
_exptl_absorpt_process_details '(SADABS; Sheldrick, 1996)'
_exptl_crystal_colour 'dark blue'
_exptl_crystal_density_diffrn 1.436
_exptl_crystal_density_method 'not measured'
_exptl_crystal_description block
_exptl_crystal_F_000 764
_exptl_crystal_size_max 0.30
_exptl_crystal_size_mid 0.10
_exptl_crystal_size_min 0.10
_refine_diff_density_max 0.767
_refine_diff_density_min -0.439
_refine_ls_abs_structure_details 'Flack (1983), 1227 Friedel pairs'
_refine_ls_abs_structure_Flack 0.01(2)
_refine_ls_extinction_method none
_refine_ls_goodness_of_fit_ref 1.081
_refine_ls_hydrogen_treatment mixed
_refine_ls_matrix_type full
_refine_ls_number_parameters 214
_refine_ls_number_reflns 2970
_refine_ls_number_restraints 0
_refine_ls_restrained_S_all 1.081
_refine_ls_R_factor_all 0.0547
_refine_ls_R_factor_gt 0.0436
_refine_ls_shift/su_max 0.000
_refine_ls_shift/su_mean 0.000
_refine_ls_structure_factor_coef Fsqd
_refine_ls_weighting_details 'calc w=1/[\s^2^(Fo^2^)+(0.0561P)^2^] where P=(Fo^2^+2Fc^2^)/3'
_refine_ls_weighting_scheme calc
_refine_ls_wR_factor_gt 0.1029
_refine_ls_wR_factor_ref 0.1107
_reflns_number_gt 2507
_reflns_number_total 2970
_reflns_threshold_expression I>2\s(I)
_cod_data_source_file cv2169.cif
_cod_data_source_block I
_cod_depositor_comments
;
The following automatic conversions were performed:
'_symmetry_cell_setting' value 'Orthorhombic' changed to 'orthorhombic'
according to '/home/saulius/struct/CIF-dictionaries/cif_core.dic'
dictionary named 'cif_core.dic' version 2.4.1 from 2010-06-29.

Automatic conversion script
Id: cif_fix_enum 1527 2010-12-29 10:47:43Z saulius 

The following automatic conversions were performed:

'_symmetry_cell_setting' value 'Orthorhombic' changed to
'orthorhombic' according to
/home/saulius/struct/CIF-dictionaries/cif_core.dic dictionary named
'cif_core.dic' version 2.4.1 from 2010-06-29.

Automatic conversion script
Id: cif_fix_values 1715 2011-07-08 13:25:40Z adriana 
;
_cod_database_code 2212120
_cod_database_fobs_code 2212120

loop_
_symmetry_equiv_pos_as_xyz
'x, y, z'
'-x+1/2, -y, z+1/2'
'-x, y+1/2, -z+1/2'
'x+1/2, -y+1/2, -z'

loop_
_atom_site_type_symbol
_atom_site_label
_atom_site_fract_x
_atom_site_fract_y
_atom_site_fract_z
_atom_site_U_iso_or_equiv
_atom_site_adp_type
_atom_site_calc_flag
_atom_site_refinement_flags
_atom_site_occupancy
Cu Cu1 0.92732(8) 0.20741(4) 1.06852(3) 0.04059(18) Uani d . 1
C C1 0.9089(7) 0.3405(4) 0.9472(2) 0.0450(11) Uani d . 1
C C2 0.9584(7) 0.4444(4) 0.9209(3) 0.0559(13) Uani d . 1
H H2 0.9633 0.5054 0.9495 0.067 Uiso calc R 1
C C3 0.9998(8) 0.4570(5) 0.8529(3) 0.0672(16) Uani d . 1
H H3 1.0320 0.5262 0.8359 0.081 Uiso calc R 1
C C4 0.9932(9) 0.3674(5) 0.8106(3) 0.0744(18) Uani d . 1
H H4 1.0187 0.3760 0.7647 0.089 Uiso calc R 1
C C5 0.9492(9) 0.2653(5) 0.8357(2) 0.0641(16) Uani d . 1
H H5 0.9494 0.2047 0.8067 0.077 Uiso calc R 1
C C6 0.9041(8) 0.2497(4) 0.9038(2) 0.0482(13) Uani d . 1
C C7 0.8500(7) 0.1388(4) 0.9294(2) 0.0499(12) Uani d . 1
H H7A 0.8669 0.0846 0.8937 0.060 Uiso calc R 1
H H7B 0.7181 0.1393 0.9420 0.060 Uiso calc R 1
C C8 0.9394(8) -0.0083(3) 1.0119(2) 0.0438(10) Uani d . 1
H H8 0.8064 -0.0264 1.0048 0.053 Uiso calc R 1
C C9 0.9760(7) -0.0141(4) 1.0891(2) 0.0473(12) Uani d . 1
C C10 1.0538(9) -0.0955(4) 0.9746(2) 0.0580(13) Uani d . 1
H H10A 1.1834 -0.0705 0.9751 0.070 Uiso calc R 1
H H10B 1.0489 -0.1620 1.0019 0.070 Uiso calc R 1
C C11 1.0121(12) -0.1293(5) 0.9040(3) 0.088(2) Uani d . 1
H H11 1.0318 -0.0655 0.8743 0.105 Uiso calc R 1
C C12 1.1401(15) -0.2216(6) 0.8812(4) 0.164(5) Uani d . 1
H H12A 1.2684 -0.2020 0.8903 0.246 Uiso calc R 1
H H12B 1.1242 -0.2335 0.8334 0.246 Uiso calc R 1
H H12C 1.1090 -0.2881 0.9053 0.246 Uiso calc R 1
C C13 0.8013(13) -0.1671(6) 0.8978(4) 0.115(3) Uani d . 1
H H13A 0.7718 -0.2172 0.9340 0.173 Uiso calc R 1
H H13B 0.7827 -0.2035 0.8551 0.173 Uiso calc R 1
H H13C 0.7206 -0.1036 0.9005 0.173 Uiso calc R 1
C C14 0.9538(8) 0.2755(4) 1.2120(2) 0.0560(13) Uani d . 1
H H14 0.9831 0.2042 1.2262 0.067 Uiso calc R 1
C C15 0.8959(10) 0.4498(4) 1.2149(3) 0.0721(19) Uani d . 1
H H15 0.8763 0.5216 1.2302 0.087 Uiso calc R 1
C C16 0.8858(9) 0.4140(4) 1.1509(3) 0.0601(16) Uani d . 1
H H16 0.8588 0.4580 1.1134 0.072 Uiso calc R 1
N N1 0.9658(6) 0.1066(3) 0.9895(2) 0.0408(10) Uani d . 1
N N2 0.9209(6) 0.3034(3) 1.14885(18) 0.0469(9) Uani d . 1
N N3 0.9397(8) 0.3617(3) 1.25261(19) 0.0650(12) Uani d . 1
H H3A 0.9559 0.3612 1.2958 0.078 Uiso calc R 1
O O1 0.8646(5) 0.3318(2) 1.01360(16) 0.0492(9) Uani d . 1
O O2 0.9735(5) 0.0760(2) 1.12185(14) 0.0465(9) Uani d . 1
O O3 1.0011(6) -0.1059(3) 1.11405(16) 0.0707(13) Uani d . 1
H H1 1.071(8) 0.119(4) 0.981(3) 0.058(17) Uiso d . 1

loop_
_atom_site_aniso_label
_atom_site_aniso_U_11
_atom_site_aniso_U_22
_atom_site_aniso_U_33
_atom_site_aniso_U_12
_atom_site_aniso_U_13
_atom_site_aniso_U_23
Cu1 0.0435(3) 0.0467(3) 0.0315(3) 0.0028(3) 0.0005(3) -0.0013(2)
C1 0.036(3) 0.065(3) 0.035(2) 0.011(2) -0.002(2) 0.007(2)
C2 0.055(3) 0.065(3) 0.048(3) 0.003(3) -0.008(3) 0.010(2)
C3 0.067(4) 0.080(4) 0.055(3) 0.003(3) 0.001(3) 0.021(3)
C4 0.080(4) 0.103(5) 0.040(3) 0.012(4) 0.006(3) 0.014(3)
C5 0.078(4) 0.079(4) 0.035(3) 0.024(4) -0.005(3) 0.000(2)
C6 0.050(3) 0.065(3) 0.030(2) 0.019(2) -0.008(2) 0.003(2)
C7 0.056(3) 0.056(3) 0.038(2) 0.014(2) -0.016(3) -0.007(3)
C8 0.050(3) 0.049(2) 0.033(2) -0.009(3) -0.005(2) 0.0038(19)
C9 0.055(3) 0.052(3) 0.035(2) -0.006(2) -0.005(2) 0.004(2)
C10 0.076(4) 0.054(3) 0.043(3) -0.002(3) 0.009(3) -0.012(2)
C11 0.130(7) 0.070(4) 0.062(4) 0.017(4) -0.009(4) -0.012(3)
C12 0.264(15) 0.129(6) 0.100(6) 0.120(8) -0.064(7) -0.071(5)
C13 0.144(8) 0.103(5) 0.099(6) -0.064(5) -0.011(5) -0.027(4)
C14 0.074(4) 0.054(3) 0.041(3) 0.004(3) 0.003(3) -0.002(2)
C15 0.110(6) 0.052(3) 0.054(3) 0.010(4) -0.004(4) -0.018(3)
C16 0.085(5) 0.049(3) 0.046(3) 0.007(3) -0.005(3) 0.000(2)
N1 0.039(3) 0.050(2) 0.034(2) 0.003(2) -0.0060(19) 0.0004(17)
N2 0.052(2) 0.051(2) 0.0382(19) 0.003(3) 0.003(2) -0.0002(17)
N3 0.093(4) 0.065(3) 0.036(2) 0.005(3) 0.001(3) -0.013(2)
O1 0.058(2) 0.0496(18) 0.0406(18) 0.0093(15) 0.0044(16) -0.0009(15)
O2 0.062(2) 0.0486(19) 0.0291(15) 0.0024(16) -0.0020(15) -0.0010(14)
O3 0.124(4) 0.0456(19) 0.0429(19) 0.001(2) -0.008(2) 0.0079(16)

loop_
_atom_type_symbol
_atom_type_description
_atom_type_scat_dispersion_real
_atom_type_scat_dispersion_imag
_atom_type_scat_source
C C 0.0033 0.0016 'International Tables Vol C Tables 4.2.6.8 and 6.1.1.4'
H H 0.0000 0.0000 'International Tables Vol C Tables 4.2.6.8 and 6.1.1.4'
N N 0.0061 0.0033 'International Tables Vol C Tables 4.2.6.8 and 6.1.1.4'
O O 0.0106 0.0060 'International Tables Vol C Tables 4.2.6.8 and 6.1.1.4'
Cu Cu 0.3201 1.2651 'International Tables Vol C Tables 4.2.6.8 and 6.1.1.4'

loop_
_geom_angle_atom_site_label_1
_geom_angle_atom_site_label_2
_geom_angle_atom_site_label_3
_geom_angle
_geom_angle_publ_flag
O1 Cu1 O2 175.65(15) yes
O1 Cu1 N2 89.24(15) yes
O2 Cu1 N2 92.90(14) yes
O1 Cu1 N1 94.01(14) yes
O2 Cu1 N1 84.26(15) yes
N2 Cu1 N1 173.22(19) yes
O1 C1 C6 121.9(4) ?
O1 C1 C2 119.1(4) ?
C6 C1 C2 119.0(4) ?
C3 C2 C1 120.7(5) ?
C3 C2 H2 119.6 ?
C1 C2 H2 119.6 ?
C4 C3 C2 119.8(6) ?
C4 C3 H3 120.1 ?
C2 C3 H3 120.1 ?
C5 C4 C3 120.1(5) ?
C5 C4 H4 119.9 ?
C3 C4 H4 119.9 ?
C4 C5 C6 121.6(5) ?
C4 C5 H5 119.2 ?
C6 C5 H5 119.2 ?
C1 C6 C5 118.7(5) ?
C1 C6 C7 120.7(4) ?
C5 C6 C7 120.6(4) ?
C6 C7 N1 111.3(4) ?
C6 C7 H7A 109.4 ?
N1 C7 H7A 109.4 ?
C6 C7 H7B 109.4 ?
N1 C7 H7B 109.4 ?
H7A C7 H7B 108.0 ?
N1 C8 C10 116.2(4) ?
N1 C8 C9 108.5(4) ?
C10 C8 C9 110.8(4) ?
N1 C8 H8 107.0 ?
C10 C8 H8 107.0 ?
C9 C8 H8 107.0 ?
O3 C9 O2 125.1(4) ?
O3 C9 C8 117.4(4) ?
O2 C9 C8 117.5(4) ?
C11 C10 C8 122.7(6) ?
C11 C10 H10A 106.7 ?
C8 C10 H10A 106.7 ?
C11 C10 H10B 106.7 ?
C8 C10 H10B 106.7 ?
H10A C10 H10B 106.6 ?
C10 C11 C12 111.4(6) ?
C10 C11 C13 110.2(6) ?
C12 C11 C13 109.7(7) ?
C10 C11 H11 108.5 ?
C12 C11 H11 108.5 ?
C13 C11 H11 108.5 ?
C11 C12 H12A 109.5 ?
C11 C12 H12B 109.5 ?
H12A C12 H12B 109.5 ?
C11 C12 H12C 109.5 ?
H12A C12 H12C 109.5 ?
H12B C12 H12C 109.5 ?
C11 C13 H13A 109.5 ?
C11 C13 H13B 109.5 ?
H13A C13 H13B 109.5 ?
C11 C13 H13C 109.5 ?
H13A C13 H13C 109.5 ?
H13B C13 H13C 109.5 ?
N2 C14 N3 111.1(5) ?
N2 C14 H14 124.4 ?
N3 C14 H14 124.4 ?
N3 C15 C16 106.3(5) ?
N3 C15 H15 126.8 ?
C16 C15 H15 126.8 ?
C15 C16 N2 109.6(5) ?
C15 C16 H16 125.2 ?
N2 C16 H16 125.2 ?
C8 N1 C7 114.5(4) ?
C8 N1 Cu1 108.9(3) ?
C7 N1 Cu1 112.6(3) ?
C8 N1 H1 111(4) ?
C7 N1 H1 108(4) ?
Cu1 N1 H1 101(4) ?
C14 N2 C16 105.0(4) ?
C14 N2 Cu1 127.6(3) ?
C16 N2 Cu1 127.5(3) ?
C14 N3 C15 108.0(4) ?
C14 N3 H3A 126.0 ?
C15 N3 H3A 126.0 ?
C1 O1 Cu1 123.9(3) ?
C9 O2 Cu1 115.5(3) ?

loop_
_geom_bond_atom_site_label_1
_geom_bond_atom_site_label_2
_geom_bond_distance
_geom_bond_publ_flag
Cu1 O1 1.907(3) yes
Cu1 O2 1.934(3) yes
Cu1 N2 1.965(4) yes
Cu1 N1 1.999(4) yes
C1 O1 1.352(5) ?
C1 C6 1.392(6) ?
C1 C2 1.404(7) ?
C2 C3 1.382(7) ?
C2 H2 0.9300 ?
C3 C4 1.369(8) ?
C3 H3 0.9300 ?
C4 C5 1.367(7) ?
C4 H4 0.9300 ?
C5 C6 1.394(6) ?
C5 H5 0.9300 ?
C6 C7 1.485(7) ?
C7 N1 1.494(6) ?
C7 H7A 0.9700 ?
C7 H7B 0.9700 ?
C8 N1 1.470(6) ?
C8 C10 1.522(6) ?
C8 C9 1.547(6) ?
C8 H8 0.9800 ?
C9 O3 1.228(5) ?
C9 O2 1.267(5) ?
C10 C11 1.480(7) ?
C10 H10A 0.9700 ?
C10 H10B 0.9700 ?
C11 C12 1.509(9) ?
C11 C13 1.572(11) ?
C11 H11 0.9800 ?
C12 H12A 0.9600 ?
C12 H12B 0.9600 ?
C12 H12C 0.9600 ?
C13 H13A 0.9600 ?
C13 H13B 0.9600 ?
C13 H13C 0.9600 ?
C14 N2 1.311(6) ?
C14 N3 1.319(6) ?
C14 H14 0.9300 ?
C15 N3 1.336(7) ?
C15 C16 1.338(7) ?
C15 H15 0.9300 ?
C16 N2 1.362(6) ?
C16 H16 0.9300 ?
N1 H1 0.78(5) ?
N3 H3A 0.8600 ?

loop_
_geom_hbond_atom_site_label_D
_geom_hbond_atom_site_label_H
_geom_hbond_atom_site_label_A
_geom_hbond_site_symmetry_A
_geom_hbond_distance_DH
_geom_hbond_distance_HA
_geom_hbond_distance_DA
_geom_hbond_angle_DHA
_geom_hbond_publ_flag
N3 H3A O3 3_757 0.86 1.85 2.693(5) 167 yes
N1 H1 O1 4_557 0.78(5) 2.17(6) 2.932(6) 164(5) yes
